data_7700655
loop_
_publ_author_name
'Hao, Xia'
'Luo, Min'
'Lin, Chensheng'
'Lin, Donghong'
'Cao, Liling'
'Ye, Ning'

_publ_section_title
;
 RE(H<sub>2</sub>C<sub>3</sub>N<sub>3</sub>O<sub>3</sub>)<sub>2</sub>&#x00B7;(OH)&#x00B7;xH<sub>2</sub>O
 (RE = La, Y and Gd): potential UV birefringent materials with strong
 optical anisotropy originating from the
 (H<sub>2</sub>C<sub>3</sub>N<sub>3</sub>O<sub>3</sub>)<sup>-</sup> group.
;
_journal_issue 32
_journal_name_full 'Dalton transactions (Cambridge, England : 2003)'
_journal_page_first 12296
_journal_page_last 12302
_journal_paper_doi 10.1039/c9dt02512j
_journal_volume 48
_journal_year 2019
_chemical_formula_moiety 'C6 La N6 O9'
_chemical_formula_sum 'C6 La N6 O9'
_chemical_formula_weight 439.03
_space_group_crystal_system monoclinic
_space_group_IT_number 14
_space_group_name_Hall '-P 2ybc'
_space_group_name_H-M_alt 'P 1 21/c 1'
_symmetry_space_group_name_Hall '-P 2ybc'
_symmetry_space_group_name_H-M 'P 1 21/c 1'
_atom_sites_solution_primary direct
_audit_creation_date 2019-01-03
_audit_creation_method
;
Olex2 1.2
(compiled 2018.05.29 svn.r3508 for OlexSys, GUI svn.r5506)
;
_audit_update_record
;
2019-06-14 deposited with the CCDC.    2019-07-10 downloaded from the CCDC.
;
_cell_angle_alpha 90
_cell_angle_beta 99.467(6)
_cell_angle_gamma 90
_cell_formula_units_Z 4
_cell_length_a 8.131(3)
_cell_length_b 17.194(6)
_cell_length_c 8.534(3)
_cell_measurement_reflns_used 3653
_cell_measurement_temperature 293(2)
_cell_measurement_theta_max 27.4584
_cell_measurement_theta_min 3.2073
_cell_volume 1176.8(7)
_computing_molecular_graphics 'Olex2 (Dolomanov et al., 2009)'
_computing_publication_material 'Olex2 (Dolomanov et al., 2009)'
_computing_structure_refinement 'ShelXL (Sheldrick, 2015)'
_computing_structure_solution 'ShelXS (Sheldrick, 2008)'
_diffrn_ambient_temperature 293(2)
_diffrn_detector_area_resol_mean 28.5714
_diffrn_measured_fraction_theta_full 0.996
_diffrn_measured_fraction_theta_max 0.994
_diffrn_measurement_device_type 'Bruker P4'
_diffrn_measurement_method '\w scans'
_diffrn_radiation_monochromator graphite
_diffrn_radiation_type MoK\a
_diffrn_radiation_wavelength 0.71073
_diffrn_reflns_av_R_equivalents 0.0452
_diffrn_reflns_av_unetI/netI 0.0453
_diffrn_reflns_Laue_measured_fraction_full 0.996
_diffrn_reflns_Laue_measured_fraction_max 0.994
_diffrn_reflns_limit_h_max 10
_diffrn_reflns_limit_h_min -10
_diffrn_reflns_limit_k_max 21
_diffrn_reflns_limit_k_min -22
_diffrn_reflns_limit_l_max 8
_diffrn_reflns_limit_l_min -11
_diffrn_reflns_number 9834
_diffrn_reflns_point_group_measured_fraction_full 0.996
_diffrn_reflns_point_group_measured_fraction_max 0.994
_diffrn_reflns_theta_full 25.242
_diffrn_reflns_theta_max 27.474
_diffrn_reflns_theta_min 3.968
_exptl_absorpt_coefficient_mu 3.698
_exptl_absorpt_correction_type none
_exptl_crystal_density_diffrn 2.478
_exptl_crystal_description Prism
_exptl_crystal_F_000 1106
_refine_diff_density_max 0.780
_refine_diff_density_min -0.615
_refine_diff_density_rms 0.148
_refine_ls_extinction_method none
_refine_ls_goodness_of_fit_ref 1.225
_refine_ls_hydrogen_treatment undef
_refine_ls_matrix_type full
_refine_ls_number_parameters 199
_refine_ls_number_reflns 2676
_refine_ls_number_restraints 0
_refine_ls_restrained_S_all 1.225
_refine_ls_R_factor_all 0.0465
_refine_ls_R_factor_gt 0.0402
_refine_ls_shift/su_max 0.000
_refine_ls_shift/su_mean 0.000
_refine_ls_structure_factor_coef Fsqd
_refine_ls_weighting_details 'w=1/[\s^2^(Fo^2^)+(0.0246P)^2^+2.4709P] where P=(Fo^2^+2Fc^2^)/3'
_refine_ls_weighting_scheme calc
_refine_ls_wR_factor_gt 0.0785
_refine_ls_wR_factor_ref 0.0808
_reflns_Friedel_coverage 0.000
_reflns_number_gt 2460
_reflns_number_total 2676
_reflns_threshold_expression 'I > 2\s(I)'
_cod_data_source_file c9dt02512j2.cif
_cod_data_source_block a_CCDC2
_cod_depositor_comments 'Adding full bibliography for 7700653--7700655.cif.'
_cod_database_code 7700655
_shelx_shelxl_version_number 2016/6
_shelx_space_group_comment
;
The symmetry employed for this shelxl refinement is uniquely defined
by the following loop, which should always be used as a source of
symmetry information in preference to the above space-group names.
They are only intended as comments.
;
_olex2_refinement_description
;
;
_olex2_submission_special_instructions 'No special instructions were received'

loop_
_space_group_symop_operation_xyz
'x, y, z'
'-x, y+1/2, -z+1/2'
'-x, -y, -z'
'x, -y-1/2, z-1/2'

loop_
_atom_site_label
_atom_site_type_symbol
_atom_site_fract_x
_atom_site_fract_y
_atom_site_fract_z
_atom_site_U_iso_or_equiv
_atom_site_adp_type
_atom_site_occupancy
_atom_site_site_symmetry_order
_atom_site_calc_flag
La1 La 0.35313(4) 0.45060(2) 0.29132(4) 0.01373(10) Uani 1 1 d
O1 O 0.6235(5) 0.4728(2) 0.1817(5) 0.0296(10) Uani 1 1 d
O2 O 0.0551(5) 0.4826(2) 0.1686(5) 0.0296(10) Uani 1 1 d
O3 O 0.1857(5) 0.5141(2) 0.4929(5) 0.0282(9) Uani 1 1 d
O4 O 0.1697(5) 0.3511(2) 0.3740(5) 0.0255(9) Uani 1 1 d
O5 O 0.4899(4) 0.42503(19) 0.5745(4) 0.0181(8) Uani 1 1 d
O6 O -0.1175(5) 0.1629(2) 0.0831(5) 0.0252(9) Uani 1 1 d
O7 O 0.2849(5) 0.0984(2) 0.4995(5) 0.0274(9) Uani 1 1 d
O8 O 0.5009(5) 0.1775(2) 0.7686(5) 0.0244(9) Uani 1 1 d
O9 O 0.8156(5) 0.3655(2) 1.0390(5) 0.0232(9) Uani 1 1 d
N1 N 0.6450(5) 0.4004(2) 0.8084(5) 0.0146(9) Uani 1 1 d
N2 N 0.4793(5) 0.2994(2) 0.6628(5) 0.0169(9) Uani 1 1 d
N3 N 0.6698(5) 0.2709(2) 0.8933(5) 0.0182(10) Uani 1 1 d
N4 N 0.0210(5) 0.2567(2) 0.2319(6) 0.0199(10) Uani 1 1 d
N5 N 0.2298(5) 0.2259(2) 0.4400(5) 0.0184(9) Uani 1 1 d
N6 N 0.0855(5) 0.1245(2) 0.2851(6) 0.0206(10) Uani 1 1 d
C1 C 0.5377(6) 0.3734(3) 0.6804(7) 0.0160(11) Uani 1 1 d
C2 C 0.7141(6) 0.3479(3) 0.9172(6) 0.0158(10) Uani 1 1 d
C3 C 0.5466(6) 0.2473(3) 0.7740(6) 0.0169(11) Uani 1 1 d
C4 C 0.1423(6) 0.2812(3) 0.3497(7) 0.0164(11) Uani 1 1 d
C5 C 0.2006(6) 0.1464(3) 0.4093(6) 0.0186(11) Uani 1 1 d
C6 C -0.0067(6) 0.1786(3) 0.1959(7) 0.0186(11) Uani 1 1 d

loop_
_atom_site_aniso_label
_atom_site_aniso_U_11
_atom_site_aniso_U_22
_atom_site_aniso_U_33
_atom_site_aniso_U_23
_atom_site_aniso_U_13
_atom_site_aniso_U_12
La1 0.01699(16) 0.00888(14) 0.01394(17) 0.00004(12) -0.00148(11) -0.00004(11)
O1 0.034(2) 0.0190(18) 0.039(3) -0.0031(18) 0.017(2) -0.0011(17)
O2 0.023(2) 0.0223(19) 0.038(3) -0.0031(19) -0.0119(19) 0.0038(16)
O3 0.033(2) 0.024(2) 0.027(2) -0.0016(18) 0.0029(19) 0.0024(17)
O4 0.025(2) 0.0132(17) 0.036(3) -0.0020(17) -0.0012(18) -0.0026(15)
O5 0.0246(19) 0.0134(16) 0.0141(19) 0.0038(15) -0.0032(16) 0.0000(14)
O6 0.025(2) 0.0222(19) 0.024(2) 0.0024(17) -0.0096(18) -0.0021(16)
O7 0.034(2) 0.0172(18) 0.026(2) 0.0053(17) -0.0100(19) 0.0005(16)
O8 0.035(2) 0.0123(16) 0.025(2) 0.0021(16) 0.0000(18) -0.0066(16)
O9 0.032(2) 0.0153(18) 0.018(2) 0.0008(15) -0.0096(17) 0.0009(15)
N1 0.019(2) 0.0119(19) 0.011(2) 0.0007(17) -0.0038(18) -0.0006(16)
N2 0.019(2) 0.0124(19) 0.017(2) 0.0022(18) -0.0026(19) -0.0002(16)
N3 0.024(2) 0.0111(19) 0.017(2) -0.0002(18) -0.0042(19) -0.0039(17)
N4 0.022(2) 0.0125(19) 0.024(3) 0.0004(19) 0.000(2) -0.0045(17)
N5 0.020(2) 0.016(2) 0.019(2) 0.0029(18) -0.0001(19) -0.0004(17)
N6 0.022(2) 0.017(2) 0.020(3) 0.0045(19) -0.004(2) -0.0021(18)
C1 0.015(2) 0.013(2) 0.020(3) 0.000(2) 0.002(2) 0.0005(18)
C2 0.018(2) 0.013(2) 0.016(3) -0.002(2) 0.003(2) 0.001(2)
C3 0.020(3) 0.012(2) 0.018(3) -0.001(2) 0.002(2) -0.0028(19)
C4 0.017(2) 0.012(2) 0.020(3) 0.003(2) 0.003(2) -0.0014(19)
C5 0.020(3) 0.018(2) 0.018(3) 0.000(2) 0.002(2) -0.003(2)
C6 0.019(3) 0.015(2) 0.021(3) 0.002(2) 0.005(2) 0.000(2)

loop_
_atom_type_symbol
_atom_type_description
_atom_type_scat_dispersion_real
_atom_type_scat_dispersion_imag
_atom_type_scat_source
C C 0.0033 0.0016 'International Tables Vol C Tables 4.2.6.8 and 6.1.1.4'
H H 0.0000 0.0000 'International Tables Vol C Tables 4.2.6.8 and 6.1.1.4'
N N 0.0061 0.0033 'International Tables Vol C Tables 4.2.6.8 and 6.1.1.4'
O O 0.0106 0.0060 'International Tables Vol C Tables 4.2.6.8 and 6.1.1.4'
La La -0.2871 2.4523 'International Tables Vol C Tables 4.2.6.8 and 6.1.1.4'

loop_
_geom_angle_atom_site_label_1
_geom_angle_atom_site_label_2
_geom_angle_atom_site_label_3
_geom_angle
_geom_angle_site_symmetry_1
_geom_angle_site_symmetry_3
O1 La1 O3 138.95(13) . .
O1 La1 O5 69.85(12) . 3_666
O1 La1 O7 76.03(14) . 4_565
O1 La1 N1 72.12(12) . 3_666
O2 La1 O1 129.58(15) . .
O2 La1 O3 67.30(14) . .
O2 La1 O5 111.26(11) . 3_666
O2 La1 O7 68.66(13) . 4_565
O2 La1 N1 73.66(12) . 3_666
O3 La1 O5 69.10(12) . 3_666
O3 La1 N1 80.84(13) . 3_666
O4 La1 O1 144.24(12) . .
O4 La1 O2 71.62(13) . .
O4 La1 O3 72.13(13) . .
O4 La1 O5 135.38(13) . 3_666
O4 La1 O5 78.24(12) . .
O4 La1 O7 90.33(13) . 4_565
O4 La1 O8 74.53(13) . 4_565
O4 La1 N1 142.08(13) . 3_666
O5 La1 O1 96.10(14) . .
O5 La1 O2 132.28(14) . .
O5 La1 O3 68.70(12) . .
O5 La1 O5 67.82(12) . 3_666
O5 La1 O7 148.26(11) . 4_565
O5 La1 O8 77.41(12) . 4_565
O5 La1 N1 48.98(11) 3_666 3_666
O5 La1 N1 116.23(12) . 3_666
O7 La1 O3 135.75(13) 4_565 .
O7 La1 O5 133.32(12) 4_565 3_666
O7 La1 N1 90.96(12) 4_565 3_666
O8 La1 O1 69.79(13) 4_565 .
O8 La1 O2 126.16(12) 4_565 .
O8 La1 O3 136.21(13) 4_565 .
O8 La1 O5 122.27(12) 4_565 3_666
O8 La1 O7 70.99(12) 4_565 4_565
O8 La1 N1 140.72(13) 4_565 3_666
C4 O4 La1 137.2(4) . .
La1 O5 La1 112.18(12) . 3_666
C1 O5 La1 146.1(3) . .
C1 O5 La1 100.7(3) . 3_666
C5 O7 La1 144.1(4) . 4_566
C3 O8 La1 166.1(4) . 4_566
C1 N1 La1 96.1(3) . 3_666
C2 N1 La1 145.9(3) . 3_666
C2 N1 C1 117.6(4) . .
C3 N2 C1 116.7(4) . .
C3 N3 C2 122.5(4) . .
C4 N4 C6 122.5(4) . .
C4 N5 C5 121.5(4) . .
C5 N6 C6 120.1(4) . .
O5 C1 N1 114.2(4) . .
O5 C1 N2 120.8(5) . .
N2 C1 N1 125.0(5) . .
O9 C2 N1 123.5(4) . .
O9 C2 N3 118.4(5) . .
N1 C2 N3 118.1(5) . .
O8 C3 N2 121.6(5) . .
O8 C3 N3 119.2(5) . .
N2 C3 N3 119.2(4) . .
O4 C4 N4 121.2(5) . .
O4 C4 N5 121.8(5) . .
N5 C4 N4 117.1(4) . .
O7 C5 N5 117.9(5) . .
O7 C5 N6 122.6(5) . .
N6 C5 N5 119.5(5) . .
O6 C6 N4 117.0(5) . .
O6 C6 N6 123.8(5) . .
N6 C6 N4 119.2(5) . .

loop_
_geom_bond_atom_site_label_1
_geom_bond_atom_site_label_2
_geom_bond_distance
_geom_bond_site_symmetry_2
La1 O1 2.555(4) .
La1 O2 2.538(4) .
La1 O3 2.603(4) .
La1 O4 2.449(4) .
La1 O5 2.527(4) .
La1 O5 2.651(3) 3_666
La1 O7 2.600(4) 4_565
La1 O8 2.532(3) 4_565
La1 N1 2.701(4) 3_666
O4 C4 1.233(6) .
O5 C1 1.280(6) .
O6 C6 1.234(6) .
O7 C5 1.253(6) .
O8 C3 1.254(6) .
O9 C2 1.254(6) .
N1 C1 1.362(7) .
N1 C2 1.349(6) .
N2 C1 1.358(6) .
N2 C3 1.353(7) .
N3 C2 1.378(6) .
N3 C3 1.367(7) .
N4 C4 1.354(7) .
N4 C6 1.388(6) .
N5 C4 1.352(6) .
N5 C5 1.405(6) .
N6 C5 1.347(7) .
N6 C6 1.349(7) .
